data_4507294
loop_
_publ_author_name
'Chen, Xianyin'
'Plonka, Anna M.'
'Banerjee, Debasis'
'Parise, John B.'

_publ_section_title
;
 Synthesis, Structures and Photoluminescence Properties of a Series of
 Alkaline Earth Metal-Based Coordination Networks Synthesized Using
 Thiophene-Based Linkers
;
_journal_issue 1
_journal_name_full 'Crystal Growth &amp; Design'
_journal_page_first 326
_journal_paper_doi 10.1021/cg301471r
_journal_volume 13
_journal_year 2013
_chemical_formula_sum 'C9 H8.25 N O5 S Sr'
_chemical_formula_weight 330.10
_chemical_name_systematic
;
 ?
;
_space_group_IT_number 14
_symmetry_cell_setting monoclinic
_symmetry_space_group_name_Hall '-P 2yn'
_symmetry_space_group_name_H-M 'P 1 21/n 1'
_atom_sites_solution_hydrogens geom
_atom_sites_solution_primary direct
_atom_sites_solution_secondary difmap
_audit_creation_method SHELXL-97
_cell_angle_alpha 90.00
_cell_angle_beta 91.2570(10)
_cell_angle_gamma 90.00
_cell_formula_units_Z 4
_cell_length_a 5.9795(3)
_cell_length_b 17.0583(10)
_cell_length_c 11.3592(6)
_cell_measurement_temperature 100(2)
_cell_volume 1158.36(11)
_computing_cell_refinement 'Apex II (Bruker, 2009)'
_computing_data_collection 'Apex II (Bruker, 2009)'
_computing_data_reduction 'Apex II (Bruker, 2009)'
_computing_structure_refinement 'SHELXL-97 (Sheldrick, 1997)'
_computing_structure_solution 'SHELXS-97 (Sheldrick, 1990)'
_diffrn_ambient_temperature 100(2)
_diffrn_measured_fraction_theta_full 0.974
_diffrn_measured_fraction_theta_max 0.974
_diffrn_radiation_monochromator graphite
_diffrn_radiation_source 'APS 15-ID C'
_diffrn_radiation_type synchrotron
_diffrn_radiation_wavelength 0.41328
_diffrn_reflns_av_R_equivalents 0.0333
_diffrn_reflns_av_sigmaI/netI 0.0203
_diffrn_reflns_limit_h_max 8
_diffrn_reflns_limit_h_min -8
_diffrn_reflns_limit_k_max 24
_diffrn_reflns_limit_k_min -24
_diffrn_reflns_limit_l_max 16
_diffrn_reflns_limit_l_min -11
_diffrn_reflns_number 22934
_diffrn_reflns_theta_full 17.51
_diffrn_reflns_theta_max 17.51
_diffrn_reflns_theta_min 2.24
_exptl_absorpt_coefficient_mu 1.158
_exptl_absorpt_correction_T_max 0.8801
_exptl_absorpt_correction_T_min 0.7795
_exptl_absorpt_correction_type multi-scan
_exptl_absorpt_process_details 'SADABS (Sheldrick, 2008)'
_exptl_crystal_colour yellow
_exptl_crystal_density_diffrn 1.893
_exptl_crystal_density_method 'not measured'
_exptl_crystal_description prism
_exptl_crystal_F_000 653
_exptl_crystal_size_max 0.10
_exptl_crystal_size_mid 0.05
_exptl_crystal_size_min 0.05
_refine_diff_density_max 0.972
_refine_diff_density_min -0.771
_refine_diff_density_rms 0.305
_refine_ls_extinction_method none
_refine_ls_goodness_of_fit_ref 1.244
_refine_ls_hydrogen_treatment mixed
_refine_ls_matrix_type full
_refine_ls_number_parameters 175
_refine_ls_number_reflns 3455
_refine_ls_number_restraints 102
_refine_ls_restrained_S_all 1.225
_refine_ls_R_factor_all 0.0228
_refine_ls_R_factor_gt 0.0183
_refine_ls_shift/su_max 0.001
_refine_ls_shift/su_mean 0.000
_refine_ls_structure_factor_coef Fsqd
_refine_ls_weighting_details 'calc w=1/[\s^2^(Fo^2^)+(0.0368P)^2^+0.5245P] where P=(Fo^2^+2Fc^2^)/3'
_refine_ls_weighting_scheme calc
_refine_ls_wR_factor_gt 0.0550
_refine_ls_wR_factor_ref 0.0715
_reflns_number_gt 3149
_reflns_number_total 3455
_reflns_threshold_expression >2\s(I)
_cod_data_source_file cg301471r_si_002.cif
_cod_data_source_block Sr_TDC_DMF
_cod_database_code 4507294

loop_
_symmetry_equiv_pos_as_xyz
'x, y, z'
'-x+1/2, y+1/2, -z+1/2'
'-x, -y, -z'
'x-1/2, -y-1/2, z-1/2'

loop_
_atom_site_label
_atom_site_type_symbol
_atom_site_fract_x
_atom_site_fract_y
_atom_site_fract_z
_atom_site_U_iso_or_equiv
_atom_site_adp_type
_atom_site_occupancy
_atom_site_symmetry_multiplicity
_atom_site_calc_flag
_atom_site_refinement_flags
_atom_site_disorder_assembly
_atom_site_disorder_group
C1 C 0.5568(4) -0.04576(13) 0.34946(19) 0.0183(4) Uani 0.818(4) 1 d PU A 1
C2 C 0.8353(4) -0.10270(16) 0.4824(2) 0.0280(6) Uani 0.818(4) 1 d PU A 1
H2A H 0.8360 -0.1407 0.5447 0.042 Uiso 0.4090(19) 1 calc PR A 1
H2B H 0.8879 -0.0533 0.5126 0.042 Uiso 0.4090(19) 1 calc PR A 1
H2C H 0.9315 -0.1200 0.4211 0.042 Uiso 0.4090(19) 1 calc PR A 1
H2D H 0.9342 -0.0687 0.4409 0.042 Uiso 0.4090(19) 1 calc PR A 1
H2E H 0.8824 -0.1561 0.4730 0.042 Uiso 0.4090(19) 1 calc PR A 1
H2F H 0.8388 -0.0894 0.5645 0.042 Uiso 0.4090(19) 1 calc PR A 1
C3 C 0.4401(5) -0.1463(2) 0.4851(3) 0.0371(7) Uani 0.818(4) 1 d PU A 1
H3A H 0.5083 -0.1770 0.5470 0.056 Uiso 0.4090(19) 1 calc PR A 1
H3B H 0.3822 -0.1805 0.4246 0.056 Uiso 0.4090(19) 1 calc PR A 1
H3C H 0.3202 -0.1158 0.5163 0.056 Uiso 0.4090(19) 1 calc PR A 1
H3D H 0.2989 -0.1385 0.4450 0.056 Uiso 0.4090(19) 1 calc PR A 1
H3E H 0.4249 -0.1350 0.5673 0.056 Uiso 0.4090(19) 1 calc PR A 1
H3F H 0.4869 -0.1997 0.4756 0.056 Uiso 0.4090(19) 1 calc PR A 1
C1' C 0.4037(16) -0.0926(5) 0.3824(9) 0.0172(19) Uiso 0.182(4) 1 d P A 2
H1' H 0.2971 -0.1302 0.4002 0.021 Uiso 0.182(4) 1 calc PR A 2
C2' C 0.6950(19) -0.1457(7) 0.5100(10) 0.026(2) Uiso 0.182(4) 1 d P A 2
H2'1 H 0.8429 -0.1296 0.5339 0.039 Uiso 0.0910(19) 1 calc PR A 2
H2'2 H 0.7019 -0.1961 0.4724 0.039 Uiso 0.0910(19) 1 calc PR A 2
H2'3 H 0.6027 -0.1493 0.5779 0.039 Uiso 0.0910(19) 1 calc PR A 2
H2'4 H 0.5888 -0.1870 0.5223 0.039 Uiso 0.0910(19) 1 calc PR A 2
H2'5 H 0.7298 -0.1206 0.5837 0.039 Uiso 0.0910(19) 1 calc PR A 2
H2'6 H 0.8290 -0.1674 0.4782 0.039 Uiso 0.0910(19) 1 calc PR A 2
C3' C 0.7657(19) -0.0287(7) 0.3902(10) 0.026(2) Uiso 0.182(4) 1 d P A 2
H3'1 H 0.6840 0.0054 0.3376 0.039 Uiso 0.0910(19) 1 calc PR A 2
H3'2 H 0.8875 -0.0522 0.3494 0.039 Uiso 0.0910(19) 1 calc PR A 2
H3'3 H 0.8233 0.0011 0.4559 0.039 Uiso 0.0910(19) 1 calc PR A 2
H3'4 H 0.9125 -0.0359 0.4243 0.039 Uiso 0.0910(19) 1 calc PR A 2
H3'5 H 0.7091 0.0217 0.4125 0.039 Uiso 0.0910(19) 1 calc PR A 2
H3'6 H 0.7732 -0.0315 0.3060 0.039 Uiso 0.0910(19) 1 calc PR A 2
C4 C 0.2164(2) 0.12105(9) -0.10510(13) 0.0089(3) Uani 1 1 d U . .
C5 C 0.1789(2) 0.19143(8) -0.17947(14) 0.0095(3) Uani 1 1 d U . .
C6 C -0.0174(3) 0.21576(9) -0.23223(15) 0.0133(3) Uani 1 1 d U . .
C7 C 0.0055(3) 0.28766(9) -0.29282(15) 0.0132(3) Uani 1 1 d U . .
C8 C 0.2187(2) 0.31698(8) -0.28395(14) 0.0099(3) Uani 1 1 d U . .
C9 C 0.3080(2) 0.39257(8) -0.32906(14) 0.0096(3) Uani 1 1 d U . .
O1 O 0.41337(18) 0.10350(6) -0.07470(11) 0.0118(2) Uani 1 1 d U . .
O2 O 0.04634(18) 0.08352(6) -0.07317(11) 0.0120(2) Uani 1 1 d U . .
O3 O 0.51269(19) 0.40563(7) -0.31005(12) 0.0151(2) Uani 1 1 d U . .
O4 O 0.17135(18) 0.43786(6) -0.38075(10) 0.0113(2) Uani 1 1 d U . .
O5 O 0.3600(2) -0.03798(9) 0.30662(12) 0.0269(3) Uani 1 1 d U . .
S S 0.39250(6) 0.25621(2) -0.20338(4) 0.01114(8) Uani 1 1 d U . .
Sr Sr 0.27768(2) 0.001897(6) 0.095594(11) 0.00668(6) Uani 1 1 d U . .
N N 0.6081(3) -0.09357(10) 0.43503(14) 0.0198(3) Uani 1 1 d U . .
H4 H -0.116(4) 0.3135(14) -0.336(2) 0.020(6) Uiso 1 1 d . . .
H5 H -0.156(4) 0.1875(13) -0.2255(19) 0.016(5) Uiso 1 1 d . . .

loop_
_atom_site_aniso_label
_atom_site_aniso_U_11
_atom_site_aniso_U_22
_atom_site_aniso_U_33
_atom_site_aniso_U_23
_atom_site_aniso_U_13
_atom_site_aniso_U_12
C1 0.0207(10) 0.0223(10) 0.0120(10) 0.0018(7) 0.0012(8) 0.0033(7)
C2 0.0247(11) 0.0370(14) 0.0221(12) 0.0028(10) -0.0061(9) 0.0106(9)
C3 0.0335(13) 0.0497(18) 0.0280(14) 0.0192(12) 0.0014(11) -0.0076(13)
C4 0.0099(6) 0.0070(6) 0.0099(7) -0.0002(5) 0.0003(5) 0.0003(4)
C5 0.0079(6) 0.0073(6) 0.0133(7) 0.0022(5) 0.0007(5) -0.0003(4)
C6 0.0091(6) 0.0102(6) 0.0206(8) 0.0044(5) -0.0020(6) -0.0011(5)
C7 0.0107(6) 0.0106(6) 0.0180(8) 0.0053(5) -0.0035(6) -0.0010(5)
C8 0.0098(6) 0.0083(6) 0.0117(7) 0.0029(5) 0.0002(5) 0.0006(5)
C9 0.0104(6) 0.0090(6) 0.0095(7) 0.0016(5) 0.0019(5) -0.0004(5)
O1 0.0091(5) 0.0086(5) 0.0176(6) 0.0024(4) -0.0013(4) 0.0006(4)
O2 0.0097(5) 0.0097(5) 0.0166(6) 0.0036(4) 0.0015(4) -0.0011(4)
O3 0.0092(5) 0.0159(5) 0.0202(6) 0.0078(4) -0.0011(4) -0.0025(4)
O4 0.0116(5) 0.0093(5) 0.0129(5) 0.0024(4) -0.0004(4) 0.0007(4)
O5 0.0294(7) 0.0382(8) 0.0128(6) 0.0040(6) -0.0015(5) 0.0122(6)
S 0.00699(15) 0.00942(16) 0.0170(2) 0.00507(13) -0.00044(13) -0.00065(11)
Sr 0.00569(8) 0.00648(8) 0.00790(9) 0.00009(3) 0.00071(6) 0.00045(3)
N 0.0192(7) 0.0252(8) 0.0150(7) 0.0014(6) -0.0011(6) 0.0031(6)

loop_
_atom_type_symbol
_atom_type_description
_atom_type_scat_dispersion_real
_atom_type_scat_dispersion_imag
_atom_type_scat_source
C C 0.0015 0.0009 'International Tables Vol C Tables 4.2.6.8 and 6.1.1.4'
H H 0.0000 0.0000 'International Tables Vol C Tables 4.2.6.8 and 6.1.1.4'
O O 0.0056 0.0036 'International Tables Vol C Tables 4.2.6.8 and 6.1.1.4'
S S 0.0826 0.0763 'International Tables Vol C Tables 4.2.6.8 and 6.1.1.4'
Sr Sr -0.1172 2.2025 'International Tables Vol C Tables 4.2.6.8 and 6.1.1.4'
N N 0.0030 0.0019 'International Tables Vol C Tables 4.2.6.8 and 6.1.1.4'

loop_
_geom_angle_atom_site_label_1
_geom_angle_atom_site_label_2
_geom_angle_atom_site_label_3
_geom_angle
_geom_angle_site_symmetry_1
_geom_angle_site_symmetry_3
O5 C1 N 123.6(2) . .
O5 C1' N 118.2(7) . .
O1 C4 O2 123.84(14) . .
O1 C4 C5 118.62(13) . .
O2 C4 C5 117.51(13) . .
O1 C4 Sr 62.76(8) . .
O2 C4 Sr 62.25(8) . .
C5 C4 Sr 166.79(10) . .
C6 C5 C4 127.74(13) . .
C6 C5 S 111.68(11) . .
C4 C5 S 120.53(10) . .
C5 C6 C7 112.59(13) . .
C8 C7 C6 112.36(13) . .
C7 C8 C9 129.03(13) . .
C7 C8 S 111.70(11) . .
C9 C8 S 119.21(11) . .
O3 C9 O4 126.14(14) . .
O3 C9 C8 116.66(13) . .
O4 C9 C8 117.20(13) . .
C4 O1 Sr 143.69(10) . 3_655
C4 O1 Sr 93.13(9) . .
Sr O1 Sr 81.27(3) 3_655 .
C4 O2 Sr 156.75(11) . 3
C4 O2 Sr 93.53(9) . .
Sr O2 Sr 99.12(4) 3 .
C9 O3 Sr 131.53(10) . 4_665
C9 O4 Sr 150.97(10) . 4_565
C9 O4 Sr 125.80(10) . 2_554
Sr O4 Sr 82.25(3) 4_565 2_554
C1 O5 C1' 59.8(4) . .
C1 O5 Sr 123.40(13) . .
C1' O5 Sr 149.1(4) . .
C5 S C8 91.67(7) . .
O2 Sr O3 84.94(4) 3 4_566
O2 Sr O5 94.36(5) 3 .
O3 Sr O5 82.83(4) 4_566 .
O2 Sr O4 166.69(4) 3 4_666
O3 Sr O4 106.88(4) 4_566 4_666
O5 Sr O4 81.38(4) . 4_666
O2 Sr O1 98.19(4) 3 3_655
O3 Sr O1 159.81(4) 4_566 3_655
O5 Sr O1 77.06(4) . 3_655
O4 Sr O1 68.59(3) 4_666 3_655
O2 Sr O4 76.60(4) 3 2_544
O3 Sr O4 136.92(4) 4_566 2_544
O5 Sr O4 136.47(4) . 2_544
O4 Sr O4 97.75(3) 4_666 2_544
O1 Sr O4 62.70(4) 3_655 2_544
O2 Sr O2 80.88(4) 3 .
O3 Sr O2 70.21(4) 4_566 .
O5 Sr O2 152.89(4) . .
O4 Sr O2 108.56(3) 4_666 .
O1 Sr O2 129.97(4) 3_655 .
O4 Sr O2 68.64(3) 2_544 .
O2 Sr O1 123.62(4) 3 .
O3 Sr O1 95.99(4) 4_566 .
O5 Sr O1 141.85(4) . .
O4 Sr O1 62.38(3) 4_666 .
O1 Sr O1 98.73(3) 3_655 .
O4 Sr O1 64.87(3) 2_544 .
O2 Sr O1 48.05(3) . .
O2 Sr C4 103.71(4) 3 .
O3 Sr C4 80.43(4) 4_566 .
O5 Sr C4 154.05(5) . .
O4 Sr C4 84.68(4) 4_666 .
O1 Sr C4 117.70(4) 3_655 .
O4 Sr C4 67.07(4) 2_544 .
O2 Sr C4 24.22(3) . .
O1 Sr C4 24.11(3) . .
O2 Sr Sr 122.86(3) 3 3_655
O3 Sr Sr 141.56(3) 4_566 3_655
O5 Sr Sr 116.88(3) . 3_655
O4 Sr Sr 50.37(3) 4_666 3_655
O1 Sr Sr 51.13(3) 3_655 3_655
O4 Sr Sr 47.38(2) 2_544 3_655
O2 Sr Sr 87.32(2) . 3_655
O1 Sr Sr 47.60(2) . 3_655
C4 Sr Sr 68.18(3) . 3_655
O2 Sr Sr 43.17(3) 3 3
O3 Sr Sr 73.19(3) 4_566 3
O5 Sr Sr 131.60(4) . 3
O4 Sr Sr 145.42(3) 4_666 3
O1 Sr Sr 122.24(3) 3_655 3
O4 Sr Sr 66.67(2) 2_544 3
O2 Sr Sr 37.70(2) . 3
O1 Sr Sr 83.09(2) . 3
C4 Sr Sr 60.97(3) . 3
Sr Sr Sr 107.679(8) 3_655 3
C1 N C2' 168.9(5) . .
C1 N C1' 57.6(4) . .
C2' N C1' 129.0(7) . .
C1 N C2 123.07(19) . .
C2' N C2 49.1(5) . .
C1' N C2 173.0(4) . .
C1 N C3 121.31(19) . .
C2' N C3 66.7(5) . .
C1' N C3 63.8(4) . .
C2 N C3 115.49(19) . .
C1 N C3' 56.0(4) . .
C2' N C3' 117.3(7) . .
C1' N C3' 113.4(6) . .
C2 N C3' 68.2(4) . .
C3 N C3' 171.9(5) . .

loop_
_geom_bond_atom_site_label_1
_geom_bond_atom_site_label_2
_geom_bond_distance
_geom_bond_site_symmetry_2
C1 O5 1.270(2) .
C1 N 1.300(3) .
C2 N 1.458(3) .
C3 N 1.472(3) .
C1' O5 1.291(10) .
C1' N 1.349(9) .
C2' N 1.330(11) .
C3' N 1.547(12) .
C4 O1 1.2562(17) .
C4 O2 1.2617(17) .
C4 C5 1.482(2) .
C4 Sr 3.0702(15) .
C5 C6 1.370(2) .
C5 S 1.7152(15) .
C6 C7 1.415(2) .
C7 C8 1.371(2) .
C8 C9 1.491(2) .
C8 S 1.7178(15) .
C9 O3 1.2582(18) .
C9 O4 1.2601(18) .
O1 Sr 2.5925(11) 3_655
O1 Sr 2.7337(11) .
O2 Sr 2.4331(11) 3
O2 Sr 2.7223(11) .
O3 Sr 2.4944(11) 4_665
O4 Sr 2.5772(11) 4_565
O4 Sr 2.6972(12) 2_554
O5 Sr 2.5296(13) .
Sr O2 2.4331(11) 3
Sr O3 2.4944(11) 4_566
Sr O4 2.5772(11) 4_666
Sr O1 2.5925(11) 3_655
Sr O4 2.6972(11) 2_544
Sr Sr 3.4703(3) 3_655
Sr Sr 3.9283(3) 3
